data_7202653
loop_
_publ_author_name
'Wang, Duo-Zhi'
'Liu, Chun-Sen'
'Li, Jian-Rong'
'Li, Lei'
'Zeng, Yong-Fei'
'Bu, Xian-He'

_publ_section_title
;
 New d10 metal?organic coordination polymers with
 9,10-bis(triazol-1-ylmethyl)anthracene (L): Syntheses, crystal
 structures, and luminescent properties
;
_journal_issue 4
_journal_name_full CrystEngComm
_journal_page_first 289
_journal_paper_doi 10.1039/b618015a
_journal_volume 9
_journal_year 2007
_chemical_formula_sum 'C20 H16 N8 O6 Zn'
_chemical_formula_weight 529.78
_chemical_name_systematic
;
?
;
_space_group_IT_number 15
_symmetry_cell_setting monoclinic
_symmetry_space_group_name_Hall '-C 2yc'
_symmetry_space_group_name_H-M 'C 1 2/c 1'
_atom_sites_solution_hydrogens geom
_atom_sites_solution_primary direct
_atom_sites_solution_secondary difmap
_audit_creation_method SHELXL-97
_cell_angle_alpha 90.00
_cell_angle_beta 97.98(3)
_cell_angle_gamma 90.00
_cell_formula_units_Z 4
_cell_length_a 25.142(5)
_cell_length_b 5.1544(10)
_cell_length_c 15.608(3)
_cell_measurement_reflns_used 3192
_cell_measurement_temperature 293(2)
_cell_measurement_theta_max 28.6732
_cell_measurement_theta_min 1.6357
_cell_volume 2003.1(7)
_computing_structure_refinement 'SHELXL-97 (Sheldrick, 1997)'
_computing_structure_solution 'SHELXS-97 (Sheldrick, 1990)'
_diffrn_ambient_temperature 293(2)
_diffrn_measured_fraction_theta_full 0.998
_diffrn_measured_fraction_theta_max 0.998
_diffrn_measurement_device_type 'Bruker P4'
_diffrn_measurement_method '\w scans'
_diffrn_radiation_monochromator graphite
_diffrn_radiation_source 'fine-focus sealed tube'
_diffrn_radiation_type MoK\a
_diffrn_radiation_wavelength 0.71073
_diffrn_reflns_av_R_equivalents 0.0468
_diffrn_reflns_av_sigmaI/netI 0.0360
_diffrn_reflns_limit_h_max 33
_diffrn_reflns_limit_h_min -33
_diffrn_reflns_limit_k_max 6
_diffrn_reflns_limit_k_min -6
_diffrn_reflns_limit_l_max 21
_diffrn_reflns_limit_l_min -20
_diffrn_reflns_number 12491
_diffrn_reflns_theta_full 28.68
_diffrn_reflns_theta_max 28.68
_diffrn_reflns_theta_min 2.64
_diffrn_standards_decay_% 0
_diffrn_standards_interval_count 0
_diffrn_standards_number 0
_exptl_absorpt_coefficient_mu 1.288
_exptl_absorpt_correction_T_max 0.8204
_exptl_absorpt_correction_T_min 0.8012
_exptl_absorpt_correction_type multi-scan
_exptl_crystal_colour yellow
_exptl_crystal_density_diffrn 1.757
_exptl_crystal_density_method 'not measured'
_exptl_crystal_description Block
_exptl_crystal_F_000 1080
_exptl_crystal_size_max 0.18
_exptl_crystal_size_mid 0.18
_exptl_crystal_size_min 0.16
_refine_diff_density_max 0.782
_refine_diff_density_min -0.447
_refine_diff_density_rms 0.082
_refine_ls_extinction_coef 0.0039(3)
_refine_ls_extinction_expression Fc^*^=kFc[1+0.001xFc^2^\l^3^/sin(2\q)]^-1/4^
_refine_ls_extinction_method SHELXL
_refine_ls_goodness_of_fit_ref 1.089
_refine_ls_hydrogen_treatment constr
_refine_ls_matrix_type full
_refine_ls_number_parameters 160
_refine_ls_number_reflns 2569
_refine_ls_number_restraints 0
_refine_ls_restrained_S_all 1.089
_refine_ls_R_factor_all 0.0400
_refine_ls_R_factor_gt 0.0360
_refine_ls_shift/su_max 0.000
_refine_ls_shift/su_mean 0.000
_refine_ls_structure_factor_coef Fsqd
_refine_ls_weighting_details 'calc w=1/[\s^2^(Fo^2^)+(0.0311P)^2^+3.0437P] where P=(Fo^2^+2Fc^2^)/3'
_refine_ls_weighting_scheme calc
_refine_ls_wR_factor_gt 0.0761
_refine_ls_wR_factor_ref 0.0783
_reflns_number_gt 2337
_reflns_number_total 2569
_reflns_threshold_expression >2sigma(I)
_cod_data_source_file b618015a.txt
_cod_data_source_block 3
_cod_depositor_comments
;
The following automatic conversions were performed:
'_symmetry_cell_setting' value 'Monoclinic' changed to 'monoclinic'
according to '/home/saulius/struct/CIF-dictionaries/cif_core.dic'
dictionary named 'cif_core.dic' version 2.4.1 from
2010-06-29.

'_exptl_absorpt_correction_type' value 'Multi-scan' changed
to 'multi-scan' according to
'/home/saulius/struct/CIF-dictionaries/cif_core.dic' dictionary named
'cif_core.dic' version 2.4.1 from 2010-06-29.

Automatic conversion script
Id: cif_fix_enum 1527 2010-12-29 10:47:43Z saulius 
;
_cod_original_cell_volume 2003.0(7)
_cod_original_sg_symbol_H-M 'C2/c '
_cod_database_code 7202653

loop_
_symmetry_equiv_pos_as_xyz
'x, y, z'
'-x, y, -z+1/2'
'x+1/2, y+1/2, z'
'-x+1/2, y+1/2, -z+1/2'
'-x, -y, -z'
'x, -y, z-1/2'
'-x+1/2, -y+1/2, -z'
'x+1/2, -y+1/2, z-1/2'

loop_
_atom_site_label
_atom_site_type_symbol
_atom_site_fract_x
_atom_site_fract_y
_atom_site_fract_z
_atom_site_U_iso_or_equiv
_atom_site_adp_type
_atom_site_occupancy
_atom_site_symmetry_multiplicity
_atom_site_calc_flag
_atom_site_refinement_flags
_atom_site_disorder_assembly
_atom_site_disorder_group
Zn1 Zn 0.0000 0.32262(6) 0.7500 0.01277(11) Uani 1 2 d S . .
N1 N -0.06144(6) 0.1046(3) 0.69797(10) 0.0134(3) Uani 1 1 d . . .
N2 N -0.11038(6) -0.1706(3) 0.61664(9) 0.0117(3) Uani 1 1 d . . .
N3 N -0.12902(6) -0.1809(3) 0.69472(10) 0.0169(3) Uani 1 1 d . . .
N4 N -0.03633(6) 0.5158(3) 0.89563(10) 0.0152(3) Uani 1 1 d . . .
C1 C -0.09831(7) -0.0131(4) 0.74130(12) 0.0169(4) Uani 1 1 d . . .
H1A H -0.1014 0.0225 0.7988 0.020 Uiso 1 1 calc R . .
C2 C -0.07024(7) -0.0021(3) 0.61920(11) 0.0128(3) Uani 1 1 d . . .
H2A H -0.0513 0.0356 0.5736 0.015 Uiso 1 1 calc R . .
C3 C -0.13450(7) -0.3366(3) 0.54497(11) 0.0123(3) Uani 1 1 d . . .
H3A H -0.1283 -0.5172 0.5608 0.015 Uiso 1 1 calc R . .
H3B H -0.1172 -0.3025 0.4943 0.015 Uiso 1 1 calc R . .
C4 C -0.19422(7) -0.2902(3) 0.52284(11) 0.0108(3) Uani 1 1 d . . .
C5 C -0.23085(7) -0.4448(3) 0.56115(11) 0.0113(3) Uani 1 1 d . . .
C6 C -0.21397(8) -0.6420(4) 0.62386(11) 0.0141(4) Uani 1 1 d . . .
H6A H -0.1774 -0.6666 0.6414 0.017 Uiso 1 1 calc R . .
C7 C -0.24964(8) -0.7941(4) 0.65854(12) 0.0163(4) Uani 1 1 d . . .
H7A H -0.2374 -0.9214 0.6987 0.020 Uiso 1 1 calc R . .
C8 C -0.30545(8) -0.7586(4) 0.63336(12) 0.0168(4) Uani 1 1 d . . .
H8A H -0.3298 -0.8641 0.6566 0.020 Uiso 1 1 calc R . .
C9 C -0.17639(7) 0.0707(4) 0.42481(11) 0.0140(4) Uani 1 1 d . . .
H9A H -0.1396 0.0492 0.4402 0.017 Uiso 1 1 calc R . .
C10 C -0.21256(7) -0.0952(3) 0.46297(11) 0.0116(3) Uani 1 1 d . . .
O1 O -0.01375(6) 0.6052(3) 0.83220(9) 0.0188(3) Uani 1 1 d . . .
O2 O -0.04415(6) 0.2779(3) 0.89887(9) 0.0211(3) Uani 1 1 d . . .
O3 O -0.04912(6) 0.6691(3) 0.94970(10) 0.0236(3) Uani 1 1 d . . .

loop_
_atom_site_aniso_label
_atom_site_aniso_U_11
_atom_site_aniso_U_22
_atom_site_aniso_U_33
_atom_site_aniso_U_23
_atom_site_aniso_U_13
_atom_site_aniso_U_12
Zn1 0.01060(17) 0.01272(17) 0.01444(17) 0.000 -0.00017(11) 0.000
N1 0.0109(7) 0.0149(7) 0.0137(7) 0.0012(6) -0.0006(6) -0.0005(6)
N2 0.0091(7) 0.0149(7) 0.0108(7) -0.0002(6) 0.0003(5) 0.0001(6)
N3 0.0159(8) 0.0231(9) 0.0121(7) -0.0012(6) 0.0034(6) -0.0060(6)
N4 0.0106(7) 0.0173(8) 0.0176(7) -0.0030(6) 0.0013(6) 0.0001(6)
C1 0.0148(9) 0.0227(10) 0.0134(8) -0.0021(7) 0.0018(7) -0.0054(7)
C2 0.0101(8) 0.0144(8) 0.0138(8) 0.0008(7) 0.0009(6) 0.0004(7)
C3 0.0108(8) 0.0135(8) 0.0124(8) -0.0032(7) 0.0009(6) 0.0001(7)
C4 0.0100(8) 0.0124(8) 0.0095(8) -0.0044(6) 0.0001(6) 0.0002(6)
C5 0.0130(8) 0.0111(8) 0.0096(7) -0.0039(6) 0.0012(6) 0.0004(7)
C6 0.0149(9) 0.0141(8) 0.0129(8) -0.0017(7) 0.0004(7) 0.0014(7)
C7 0.0223(10) 0.0130(9) 0.0137(8) 0.0010(7) 0.0035(7) 0.0017(7)
C8 0.0204(10) 0.0150(9) 0.0163(9) -0.0018(7) 0.0068(7) -0.0037(7)
C9 0.0126(8) 0.0154(9) 0.0143(8) -0.0036(7) 0.0032(7) -0.0019(7)
C10 0.0126(8) 0.0113(8) 0.0111(8) -0.0038(6) 0.0018(6) -0.0006(6)
O1 0.0213(7) 0.0187(7) 0.0181(7) -0.0001(5) 0.0082(6) -0.0020(6)
O2 0.0248(8) 0.0151(7) 0.0238(7) -0.0031(6) 0.0050(6) -0.0042(6)
O3 0.0255(8) 0.0226(7) 0.0246(7) -0.0094(6) 0.0106(6) 0.0006(6)

loop_
_atom_type_symbol
_atom_type_description
_atom_type_scat_dispersion_real
_atom_type_scat_dispersion_imag
_atom_type_scat_source
C C 0.0033 0.0016 'International Tables Vol C Tables 4.2.6.8 and 6.1.1.4'
H H 0.0000 0.0000 'International Tables Vol C Tables 4.2.6.8 and 6.1.1.4'
N N 0.0061 0.0033 'International Tables Vol C Tables 4.2.6.8 and 6.1.1.4'
O O 0.0106 0.0060 'International Tables Vol C Tables 4.2.6.8 and 6.1.1.4'
Zn Zn 0.2839 1.4301 'International Tables Vol C Tables 4.2.6.8 and 6.1.1.4'

loop_
_geom_angle_atom_site_label_1
_geom_angle_atom_site_label_2
_geom_angle_atom_site_label_3
_geom_angle
_geom_angle_site_symmetry_1
_geom_angle_site_symmetry_3
_geom_angle_publ_flag
N1 Zn1 N1 111.24(9) . 2_556 ?
N1 Zn1 O1 118.62(6) . . ?
N1 Zn1 O1 110.03(6) 2_556 . ?
N1 Zn1 O1 110.03(6) . 2_556 ?
N1 Zn1 O1 118.62(6) 2_556 2_556 ?
O1 Zn1 O1 86.66(8) . 2_556 ?
C2 N1 C1 103.64(15) . . ?
C2 N1 Zn1 128.88(13) . . ?
C1 N1 Zn1 126.27(13) . . ?
C2 N2 N3 110.61(15) . . ?
C2 N2 C3 129.41(15) . . ?
N3 N2 C3 119.97(14) . . ?
C1 N3 N2 102.76(15) . . ?
O3 N4 O2 123.18(16) . . ?
O3 N4 O1 118.69(16) . . ?
O2 N4 O1 118.13(15) . . ?
N3 C1 N1 114.03(16) . . ?
N3 C1 H1A 123.0 . . ?
N1 C1 H1A 123.0 . . ?
N2 C2 N1 108.96(16) . . ?
N2 C2 H2A 125.5 . . ?
N1 C2 H2A 125.5 . . ?
N2 C3 C4 111.90(14) . . ?
N2 C3 H3A 109.2 . . ?
C4 C3 H3A 109.2 . . ?
N2 C3 H3B 109.2 . . ?
C4 C3 H3B 109.2 . . ?
H3A C3 H3B 107.9 . . ?
C10 C4 C5 120.79(16) . . ?
C10 C4 C3 119.25(16) . . ?
C5 C4 C3 119.95(16) . . ?
C4 C5 C6 122.72(16) . . ?
C4 C5 C10 119.29(16) . 7_446 ?
C6 C5 C10 118.00(16) . 7_446 ?
C7 C6 C5 122.13(17) . . ?
C7 C6 H6A 118.9 . . ?
C5 C6 H6A 118.9 . . ?
C6 C7 C8 119.89(17) . . ?
C6 C7 H7A 120.1 . . ?
C8 C7 H7A 120.1 . . ?
C9 C8 C7 120.30(17) 7_446 . ?
C9 C8 H8A 119.8 7_446 . ?
C7 C8 H8A 119.8 . . ?
C8 C9 C10 121.77(17) 7_446 . ?
C8 C9 H9A 119.1 7_446 . ?
C10 C9 H9A 119.1 . . ?
C4 C10 C5 119.91(16) . 7_446 ?
C4 C10 C9 122.20(16) . . ?
C5 C10 C9 117.88(16) 7_446 . ?
N4 O1 Zn1 111.37(11) . . ?

loop_
_geom_bond_atom_site_label_1
_geom_bond_atom_site_label_2
_geom_bond_distance
_geom_bond_site_symmetry_2
_geom_bond_publ_flag
Zn1 N1 1.9898(16) . ?
Zn1 N1 1.9898(16) 2_556 ?
Zn1 O1 2.0026(14) . ?
Zn1 O1 2.0026(14) 2_556 ?
N1 C2 1.337(2) . ?
N1 C1 1.364(2) . ?
N2 C2 1.328(2) . ?
N2 N3 1.366(2) . ?
N2 C3 1.471(2) . ?
N3 C1 1.310(2) . ?
N4 O3 1.231(2) . ?
N4 O2 1.244(2) . ?
N4 O1 1.293(2) . ?
C1 H1A 0.9300 . ?
C2 H2A 0.9300 . ?
C3 C4 1.512(2) . ?
C3 H3A 0.9700 . ?
C3 H3B 0.9700 . ?
C4 C10 1.406(2) . ?
C4 C5 1.412(2) . ?
C5 C6 1.434(2) . ?
C5 C10 1.435(2) 7_446 ?
C6 C7 1.359(3) . ?
C6 H6A 0.9300 . ?
C7 C8 1.415(3) . ?
C7 H7A 0.9300 . ?
C8 C9 1.363(3) 7_446 ?
C8 H8A 0.9300 . ?
C9 C8 1.363(3) 7_446 ?
C9 C10 1.436(2) . ?
C9 H9A 0.9300 . ?
C10 C5 1.435(2) 7_446 ?

loop_
_geom_torsion_atom_site_label_1
_geom_torsion_atom_site_label_2
_geom_torsion_atom_site_label_3
_geom_torsion_atom_site_label_4
_geom_torsion
_geom_torsion_site_symmetry_1
_geom_torsion_site_symmetry_2
_geom_torsion_site_symmetry_3
_geom_torsion_site_symmetry_4
_geom_torsion_publ_flag
N1 Zn1 N1 C2 -84.91(16) 2_556 . . . ?
O1 Zn1 N1 C2 145.99(15) . . . . ?
O1 Zn1 N1 C2 48.61(17) 2_556 . . . ?
N1 Zn1 N1 C1 80.39(15) 2_556 . . . ?
O1 Zn1 N1 C1 -48.71(18) . . . . ?
O1 Zn1 N1 C1 -146.08(15) 2_556 . . . ?
C2 N2 N3 C1 0.1(2) . . . . ?
C3 N2 N3 C1 179.31(16) . . . . ?
N2 N3 C1 N1 0.3(2) . . . . ?
C2 N1 C1 N3 -0.6(2) . . . . ?
Zn1 N1 C1 N3 -168.84(13) . . . . ?
N3 N2 C2 N1 -0.5(2) . . . . ?
C3 N2 C2 N1 -179.57(16) . . . . ?
C1 N1 C2 N2 0.6(2) . . . . ?
Zn1 N1 C2 N2 168.45(12) . . . . ?
C2 N2 C3 C4 -123.23(19) . . . . ?
N3 N2 C3 C4 57.7(2) . . . . ?
N2 C3 C4 C10 87.86(19) . . . . ?
N2 C3 C4 C5 -93.17(19) . . . . ?
C10 C4 C5 C6 -178.63(16) . . . . ?
C3 C4 C5 C6 2.4(3) . . . . ?
C10 C4 C5 C10 1.3(3) . . . 7_446 ?
C3 C4 C5 C10 -177.67(15) . . . 7_446 ?
C4 C5 C6 C7 -178.21(17) . . . . ?
C10 C5 C6 C7 1.9(3) 7_446 . . . ?
C5 C6 C7 C8 -0.5(3) . . . . ?
C6 C7 C8 C9 -0.7(3) . . . 7_446 ?
C5 C4 C10 C5 -1.3(3) . . . 7_446 ?
C3 C4 C10 C5 177.67(15) . . . 7_446 ?
C5 C4 C10 C9 178.06(16) . . . . ?
C3 C4 C10 C9 -3.0(3) . . . . ?
C8 C9 C10 C4 179.80(17) 7_446 . . . ?
C8 C9 C10 C5 -0.8(3) 7_446 . . 7_446 ?
O3 N4 O1 Zn1 -177.24(13) . . . . ?
O2 N4 O1 Zn1 2.65(19) . . . . ?
N1 Zn1 O1 N4 55.59(13) . . . . ?
N1 Zn1 O1 N4 -74.06(12) 2_556 . . . ?
O1 Zn1 O1 N4 166.63(14) 2_556 . . . ?
